data_8101670
loop_
_publ_author_name
'Eggenweiler, U.'
'Keller, E.'
'Kr\"amer, V.'
'Meyer, C.A.'
'Ketterer, J.'

_publ_section_title
;
Crystal structure of tribismuth tetraoxide chloride, Bi~3~O~4~Cl
;
_journal_issue 4
_journal_name_full 'Zeitschrift f\"ur Kristallographie - New Crystal Structures'
_journal_page_first 695
_journal_page_last 695
_journal_volume 213
_journal_year 1998
_chemical_formula_sum 'Bi12 Cl4 O16'
_chemical_formula_weight 2905.56
_space_group_IT_number 15
_symmetry_cell_setting monoclinic
_symmetry_space_group_name_Hall '-I 2ya'
_symmetry_space_group_name_H-M 'I 1 2/a 1'
_cell_angle_alpha 90.00
_cell_angle_beta 91.5230(8)
_cell_angle_gamma 90.00
_cell_formula_units_Z 4
_cell_length_a 5.6954(4)
_cell_length_b 5.6476(8)
_cell_length_c 18.573(2)
_cell_measurement_temperature 293(2)
_cell_volume 597.19(11)
_diffrn_ambient_temperature 293(2)
_exptl_crystal_density_diffrn 8.079
_refine_ls_R_factor_obs 0.0494
_refine_ls_wR_factor_obs 0.1091
_cod_original_sg_symbol_H-M 'I 2/a'
_cod_database_code 8101670

loop_
_symmetry_equiv_pos_as_xyz
'x, y, z'
'-x+1/2, y, -z'
'x+1/2, y+1/2, z+1/2'
'-x+1, y+1/2, -z+1/2'
'-x, -y, -z'
'x-1/2, -y, z'
'-x+1/2, -y+1/2, -z+1/2'
'x, -y+1/2, z+1/2'

loop_
_atom_site_aniso_label
_atom_site_aniso_U_11
_atom_site_aniso_U_22
_atom_site_aniso_U_33
_atom_site_aniso_U_23
_atom_site_aniso_U_13
_atom_site_aniso_U_12
Bi1 0.0116(5) 0.0093(5) 0.0122(5) 0.000 -0.0013(3) 0.000
Bi2 0.0106(4) 0.0109(4) 0.0088(4) -0.0002(3) -0.0021(2) 0.0015(3)
Cl1 0.023(3) 0.016(4) 0.030(4) -0.009(3) 0.003(3) 0.009(3)
O1 0.010(7) 0.022(8) 0.013(7) -0.004(6) 0.002(5) 0.000(6)
O2 0.019(8) 0.015(8) 0.025(8) -0.011(7) -0.009(7) 0.004(6)

loop_
_atom_site_label
_atom_site_type_symbol
_atom_site_fract_x
_atom_site_fract_y
_atom_site_fract_z
_atom_site_U_iso_or_equiv
_atom_site_thermal_displace_type
_atom_site_occupancy
_atom_site_calc_flag
_atom_site_refinement_flags
_atom_site_disorder_group
Bi1 Bi 0.2500 0.7075(2) 0.0000 0.0111(3) Uani 1 d S .
Bi2 Bi 0.21341(13) 0.20782(15) 0.14661(4) 0.0102(3) Uani 1 d . .
Cl1 Cl 0.7500 0.2500 0.2500 0.023(2) Uani 1 d S .
O1 O 0.4857(28) 0.0381(32) 0.0931(8) 0.015(3) Uani 1 d . .
O2 O 0.5857(32) 0.5663(33) 0.0651(10) 0.020(4) Uani 1 d . .

loop_
_geom_bond_atom_site_label_1
_geom_bond_atom_site_label_2
_geom_bond_distance
_geom_bond_site_symmetry_2
_geom_bond_publ_flag
Bi1 O2 2.19(2) 5_665 ?
Bi1 O2 2.19(2) 6_565 ?
Bi1 O2 2.37(2) 2 ?
Bi1 O2 2.37(2) . ?
Bi1 O1 2.73(2) 5_665 ?
Bi1 O1 2.73(2) 6_565 ?
Bi1 O1 2.86(2) 1_565 ?
Bi1 O1 2.86(2) 2_565 ?
Bi1 Bi1 3.688(2) 5_565 ?
Bi1 Bi1 3.688(2) 5_665 ?
Bi1 Bi2 3.7719(8) 6_665 ?
Bi1 Bi2 3.7719(8) 5_565 ?
Bi2 O2 2.10(2) 6_565 ?
Bi2 O1 2.10(2) . ?
Bi2 O1 2.13(2) 6 ?
Bi2 Cl1 3.2241(9) 4_545 ?
Bi2 Bi2 3.6905(11) 6 ?
Bi2 Bi2 3.6905(11) 6_655 ?
Bi2 Bi1 3.7719(8) 5_565 ?
Bi2 Bi2 3.8813(15) 7 ?
Bi2 Bi1 3.9333(13) 1_545 ?
Cl1 Bi2 3.2241(9) 6_655 ?
Cl1 Bi2 3.2241(9) 4 ?
O1 Bi2 2.13(2) 6_655 ?
O1 Bi1 2.73(2) 5_665 ?
O1 Bi1 2.86(2) 1_545 ?
O2 Bi2 2.10(2) 6_665 ?
O2 Bi1 2.19(2) 5_665 ?
